data_7720574
loop_
_publ_author_name
'de Vere-Tucker, Matthew'
'Squire, Imogen'
'Tritto, Michelangelo'
'Anandkar, Rohil'
'Syeda, Tayyibah'
'Uthayan, Divia'
'Aguila, Gabrielle'
'Silva de Moraes, Lygia'
'Bakewell, Clare'

_publ_section_title
;
 Amidines: a deeper look at the archetypal pro-ligand.
;
_journal_issue 12
_journal_name_full 'Dalton transactions (Cambridge, England : 2003)'
_journal_page_first 4977
_journal_page_last 4987
_journal_paper_doi 10.1039/d6dt00276e
_journal_volume 55
_journal_year 2026
_chemical_formula_moiety 'C66 H90 Al2 N4, 3(C7 H8)'
_chemical_formula_sum 'C87 H114 Al2 N4'
_chemical_formula_weight 1269.78
_chemical_properties_physical Air-sensitive,Moisture-sensitive
_space_group_crystal_system triclinic
_space_group_IT_number 2
_space_group_name_Hall '-P 1'
_space_group_name_H-M_alt 'P -1'
_atom_sites_solution_hydrogens mixed
_atom_sites_solution_primary dual
_audit_creation_date 2025-12-08
_audit_creation_method
;
Olex2 1.5
(compiled 2025.07.13 svn.rb7424aed for OlexSys, GUI svn.r7314)
;
_audit_update_record
;
2026-01-30 deposited with the CCDC.	2026-03-03 downloaded from the CCDC.
;
_cell_angle_alpha 72.394(2)
_cell_angle_beta 64.263(3)
_cell_angle_gamma 75.267(2)
_cell_formula_units_Z 1
_cell_length_a 12.2254(3)
_cell_length_b 13.2838(3)
_cell_length_c 13.9435(4)
_cell_measurement_reflns_used 26853
_cell_measurement_temperature 100.00(10)
_cell_measurement_theta_max 75.8030
_cell_measurement_theta_min 3.5060
_cell_volume 1924.19(10)
_computing_cell_refinement 'CrysAlisPro 1.171.44.118a (Rigaku OD, 2025)'
_computing_data_collection 'CrysAlisPro system (CCD 44.127a 64-bit (release 27-10-2025))'
_computing_data_reduction 'CrysAlisPro 1.171.44.118a (Rigaku OD, 2025)'
_computing_molecular_graphics 'Olex2 1.5 (Dolomanov et al., 2009)'
_computing_publication_material 'Olex2 1.5 (Dolomanov et al., 2009)'
_computing_structure_refinement 'SHELXL 2019/3 (Sheldrick, 2015)'
_computing_structure_solution 'SHELXT 2018/2 (Sheldrick, 2018)'
_diffrn_ambient_environment N~2~
_diffrn_ambient_temperature 100.00(10)
_diffrn_detector 'Hybrid Pixel Array Detector'
_diffrn_detector_area_resol_mean 10.0000
_diffrn_detector_type 'HyPix-Arc 100'
_diffrn_measured_fraction_theta_full 0.997
_diffrn_measured_fraction_theta_max 0.989
_diffrn_measurement_details
;
List of Runs (angles in degrees, time in seconds):

  # Type    Start    End  Width  t~exp~   \w     \q     \k     \f   Frames
#--------------------------------------------------------------------------
  1  \w    -30.00   0.00   0.50    0.10    --   24.00 125.00-127.08   60
  2  \w    -15.00  17.00   0.50    0.10    --   28.00 102.00  12.78   64
  3  \w    -55.00   3.00   0.50    0.10    --   -4.00 120.00 151.14  116
  4  \w    -43.00  27.00   0.50    0.10    --  -50.99  41.00  65.00  140
  5  \w    -43.00 -10.00   0.50    0.10    --  -87.86  41.00  65.00   66
  6  \w     16.00  42.00   0.50    0.10    --   48.00  81.00-159.34   52
  7  \w      6.00  32.00   0.50    0.10    --   40.00  87.00  -3.96   52
  8  \w     16.00  42.00   0.50    0.10    --   48.00  81.00  53.14   52
  9  \w     -2.00  24.00   0.50    0.10    --   36.00  94.00 142.14   52
 10  \w     21.00  52.00   0.50    0.10    --   52.00  79.00  92.71   62
 11  \w     25.00  52.00   0.50    0.10    --   56.00  79.00 142.12   54
 12  \w     25.00  52.00   0.50    0.10    --   56.00  79.00   6.22   54
 13  \w     22.00  52.00   0.50    0.10    --   52.00  78.00  17.23   60
 14  \w     22.00  52.00   0.50    0.10    --   52.00  78.00  -8.17   60
 15  \w     26.00  52.00   0.50    0.10    --   56.00  78.00 -32.78   52
 16  \w     26.00  52.00   0.50    0.10    --   56.00  78.00 -59.01   52
 17  \w     26.00  52.00   0.50    0.10    --   56.00  78.00 -84.75   52
 18  \w     25.00  52.00   0.50    0.10    --   56.00  79.00-128.06   54
 19  \w     26.00  52.00   0.50    0.10    --   56.00  77.00-175.91   52
 20  \w     26.00  52.00   0.50    0.10    --   56.00  78.00-152.33   52
 21  \w     26.00  52.00   0.50    0.10    --   56.00  77.00-104.63   52
 22  \w     91.00 118.00   0.50    0.10    --   95.64  77.00 -60.00   54
 23  \w    135.00 161.00   0.50    0.10    --   95.64  77.00   0.00   52
 24  \w     81.00 125.00   0.50    0.10    --   95.64  77.00   0.00   88
 25  \w     82.00 108.00   0.50    0.10    --   95.64  61.00   0.00   52
 26  \w    124.00 150.00   0.50    0.10    --   95.64  77.00  90.00   52
 27  \w     88.00 113.00   0.50    0.10    --   95.64  61.00  60.00   50
 28  \w     85.00 123.00   0.50    0.10    --   95.64  77.00  90.00   76
 29  \w    136.00 164.00   0.50    0.10    --   95.64  61.00 150.00   56
 30  \w     93.00 119.00   0.50    0.10    --   95.64  61.00 150.00   52
 31  \w     26.00  52.00   0.50    0.10    --   56.00  77.00 154.13   52
 32  \w     26.00  52.00   0.50    0.10    --   56.00  76.00 119.89   52
 33  \w     43.00 127.00   0.50    0.10    --   49.49  41.00  65.00  168
 34  \w    135.00 164.00   0.50    0.10    --   95.64  61.00   0.00   58
 35  \w     89.00 173.00   0.50    0.10    --   95.64  41.00  65.00  168
 36  \w     81.00 108.00   0.50    0.10    --   95.64  61.00 -60.00   54
 37  \w     95.00 121.00   0.50    0.10    --   95.64  61.00-120.00   52
 38  \w    150.00 175.00   0.50    0.10    --  101.75  15.00-177.17   50
 39  \w    139.00 177.00   0.50    0.10    --  101.75  15.00-140.66   76
 40  \w    122.00 161.00   0.50    0.10    --  101.75  15.00 -98.28   78
 41  \w     64.00 105.00   0.50    0.10    --  101.75  15.00-140.66   82
 42  \w     73.00 100.00   0.50    0.10    --  101.75  15.00-177.17   54
 43  \w     64.00 109.00   0.50    0.10    --  101.75  15.00 -98.28   90
 44  \w     47.00 115.00   0.50    0.10    --  101.75  12.00   9.81  136
 45  \w    126.00 173.00   0.50    0.10    --  101.75  12.00   9.81   94
 46  \w    126.00 152.00   0.50    0.10    --  101.75  14.00  57.17   52
 47  \w     57.00 132.00   0.50    0.10    --  101.75  13.00 126.43  150
 48  \w     64.00 103.00   0.50    0.10    --  101.75  14.00  57.17   78
 49  \w     83.00 141.00   0.50    0.10    --  101.75  -2.00  -1.79  116
 50  \w     18.00  43.00   0.50    0.10    --   95.64 -45.00 -90.00   50
 51  \w     42.00  73.00   0.50    0.10    --  101.75 -77.00 -68.14   62
 52  \w     83.00 108.00   0.50    0.10    --  101.75 -77.00 -68.14   50
 53  \w     25.00  54.00   0.50    0.10    --   95.64 -45.00-150.00   58
 54  \w     18.00  49.00   0.50    0.10    --   95.64 -41.00 -87.00   62
 55  \w    -28.00  49.00   0.50    0.10    --   49.49 -41.00 -87.00  154
 56  \w     34.00  69.00   0.50    0.10    --  101.75 -77.00  -0.09   70
 57  \w     33.00  63.00   0.50    0.10    --  101.75 -75.00 110.97   60
 58  \w     52.00  80.00   0.50    0.10    --  101.75  -2.00  -1.79   56
 59  \w    136.00 164.00   0.50    0.10    --  101.75  -2.00 176.57   56
 60  \w     90.00 133.00   0.50    0.10    --  101.75  -2.00 176.57   86
 61  \w     32.00  87.00   0.50    0.10    --  101.75  -2.00 176.57  110
 62  \w    -28.00  46.00   0.50    0.10    --   49.49 -38.00 120.00  148
 63  \w     22.00 111.00   0.50    0.10    --   95.64-125.00  30.00  178
 64  \w     51.00 111.00   0.50    0.10    --   95.64-125.00 120.00  120
 65  \w     75.00 111.00   0.50    0.10    --   95.64-125.00-120.00   72
 66  \w     84.00 111.00   0.50    0.10    --   95.64-125.00-180.00   54
 67  \w     30.00  67.00   0.50    0.10    --   95.64-125.00-180.00   74
 68  \w     27.00  69.00   0.50    0.10    --   95.64-125.00-120.00   84
 69  \w     43.00 111.00   0.50    0.10    --   95.64-125.00 -60.00  136
 70  \w     34.00 103.00   0.50    0.10    --  101.75 -90.00-143.20  138
 71  \w     44.00  81.00   0.50    0.10    --   95.64-125.00  30.00   74
 72  \w     82.00 111.00   0.50    0.10    --   95.64-125.00  60.00   58
 73  \w     74.00 101.00   0.50    0.10    --  101.75 -90.00  88.58   54
 74  \w     33.00  67.00   0.50    0.10    --  101.75 -90.00  60.50   68
 75  \w     33.00  76.00   0.50    0.10    --  101.75 -87.00  72.02   86
 76  \w     35.00  67.00   0.50    0.10    --  101.75 -90.00  88.58   64
 77  \w     33.00  66.00   0.50    0.10    --  101.75 -87.00 -69.55   66
 78  \w     34.00  59.00   0.50    0.10    --  101.75 -88.00 -84.09   50
 79  \w     33.00  67.00   0.50    0.10    --  101.75 -86.00-131.25   68
 80  \w     34.00  59.00   0.50    0.10    --  101.75 -83.00-159.78   50
 81  \w     83.00 108.00   0.50    0.10    --  101.75 -86.00-131.25   50
 82  \w     81.00 107.00   0.50    0.10    --  101.75 -85.00  33.11   52
 83  \w     33.00  71.00   0.50    0.10    --  101.75 -85.00  33.11   76
 84  \w     38.00  77.00   0.50    0.10    --  101.75 -82.00 -41.84   78
 85  \w     84.00 110.00   0.50    0.10    --  101.75 -82.00 102.44   52
 86  \w     33.00 104.00   0.50    0.10    --  101.75 -85.00 161.92  142
 87  \w     34.00  93.00   0.50    0.10    --  101.75 -83.00 138.08  118
 88  \w     34.00  68.00   0.50    0.10    --  101.75 -82.00 102.44   68
 89  \w    104.00 130.00   0.50    0.10    --  101.75 -82.00 -41.84   52
 90  \w     89.00 134.00   0.50    0.10    --  101.75 -81.00-114.10   90
 91  \w     34.00  75.00   0.50    0.10    --  101.75 -81.00-114.10   82
 92  \w     34.00  63.00   0.50    0.10    --  101.75 -81.00-177.22   58
 93  \w   -165.00 -80.00   0.50    0.10    --  -87.86 -41.00 -87.00  170
 94  \w   -165.00-114.00   0.50    0.10    --  -96.00 -74.00 -52.60  102
 95  \w   -123.00 -73.00   0.50    0.10    --  -96.00 -75.00 -83.83  100
 96  \w    -98.00 -73.00   0.50    0.10    --  -96.00 -74.00 -52.60   50
 97  \w   -100.00 -73.00   0.50    0.10    --  -96.00 -74.00  36.43   54
 98  \w    -98.00 -73.00   0.50    0.10    --  -96.00 -75.00  68.45   50
 99  \w   -161.00-135.00   0.50    0.10    --  -96.00 -75.00  68.45   52
100  \w   -166.00-123.00   0.50    0.10    --  -96.00 -73.00  23.52   86
101  \w   -117.00 -73.00   0.50    0.10    --  -96.00 -72.00  92.87   88
102  \w   -105.00 -73.00   0.50    0.10    --  -96.00 -73.00  23.52   64
103  \w    -99.00 -73.00   0.50    0.10    --  -96.00 -71.00   6.50   52
104  \w   -108.00 -73.00   0.50    0.10    --  -96.00 -72.00 -27.53   70
105  \w    -99.00 -73.00   0.50    0.10    --  -96.00 -71.00-166.41   52
106  \w    -98.00 -73.00   0.50    0.10    --  -96.00 -71.00-174.66   50
107  \w   -167.00-107.00   0.50    0.10    --  -96.00 -71.00-174.66  120
108  \w   -108.00 -74.00   0.50    0.10    --  -96.00 -72.00 -73.35   68
109  \w    -99.00 -73.00   0.50    0.10    --  -96.00 -71.00 -63.95   52
110  \w   -168.00-125.00   0.50    0.10    --  -96.00 -69.00-106.50   86
111  \w   -148.00 -54.00   0.50    0.10    --  -76.00 -69.00  17.96  188
112  \w   -148.00 -54.00   0.50    0.10    --  -76.00 -69.00   6.22  188
113  \w   -164.00 -70.00   0.50    0.10    --  -92.00 -69.00 138.52  188
114  \w   -119.00 -75.00   0.50    0.10    --  -96.00 -69.00 128.25   88
115  \w   -107.00 -73.00   0.50    0.10    --  -96.00 -71.00 177.11   68
116  \w   -104.00 -73.00   0.50    0.10    --  -96.00 -71.00 156.80   62
117  \w   -152.00 -58.00   0.50    0.10    --  -80.00 -69.00  41.67  188
118  \w    -99.00 -74.00   0.50    0.10    --  -96.00 -69.00 114.28   50
119  \w   -148.00 -54.00   0.50    0.10    --  -76.00 -69.00 -28.07  188
120  \w    -99.00 -74.00   0.50    0.10    --  -96.00 -69.00 -43.02   50
121  \w   -101.00 -75.00   0.50    0.10    --  -96.00 -69.00-106.50   52
122  \w   -100.00 -74.00   0.50    0.10    --  -96.00 -69.00-123.38   52
123  \w   -156.00 -62.00   0.50    0.10    --  -84.00 -69.00-168.79  188
124  \w   -161.00 -67.00   0.50    0.10    --  -88.00 -68.00-149.73  188
125  \w   -157.00 -63.00   0.50    0.10    --  -84.00 -68.00-140.11  188
126  \w   -114.00 -79.00   0.50    0.10    --  -96.00 -68.00-147.15   70
127  \w   -162.00-136.00   0.50    0.10    --  -96.00 -69.00 -43.02   52
128  \w   -149.00 -55.00   0.50    0.10    --  -76.00 -68.00 -43.02  188
129  \w   -106.00 -76.00   0.50    0.10    --  -96.00 -68.00  36.63   60
130  \w   -161.00 -67.00   0.50    0.10    --  -88.00 -68.00  69.43  188
131  \w   -156.00 -62.00   0.50    0.10    --  -84.00 -69.00 154.15  188
132  \w   -157.00 -63.00   0.50    0.10    --  -84.00 -68.00 136.12  188
133  \w   -153.00 -59.00   0.50    0.10    --  -80.00 -68.00 123.30  188
134  \w   -145.00 -52.00   0.50    0.10    --  -72.00 -67.00  88.24  186
135  \w   -145.00 -53.00   0.50    0.10    --  -72.00 -66.00  74.91  184
136  \w   -141.00 -49.00   0.50    0.10    --  -68.00 -66.00  42.98  184
137  \w   -153.00 -61.00   0.50    0.10    --  -80.00 -66.00  -9.42  184
138  \w   -103.00 -77.00   0.50    0.10    --  -96.00 -66.00 -23.82   52
139  \w   -145.00 -52.00   0.50    0.10    --  -72.00 -67.00-111.54  186
140  \w   -153.00 -60.00   0.50    0.10    --  -80.00 -67.00-128.31  186
141  \w   -129.00 -43.00   0.50    0.10    --  -50.99 -41.00 -87.00  172
142  \w   -149.00 -57.00   0.50    0.10    --  -76.00 -65.00 -78.59  184
;
_diffrn_measurement_device 'four-circle diffractometer'
_diffrn_measurement_device_type 'XtaLAB Synergy R, DW system, HyPix-Arc 100'
_diffrn_measurement_method '\w scans'
_diffrn_orient_matrix_type 'CrysAlisPro convention (1999,Acta A55,543-557)'
_diffrn_orient_matrix_UB_11 0.1045815000
_diffrn_orient_matrix_UB_12 0.0630718000
_diffrn_orient_matrix_UB_13 -0.0306169000
_diffrn_orient_matrix_UB_21 -0.0300944000
_diffrn_orient_matrix_UB_22 -0.0122713000
_diffrn_orient_matrix_UB_23 0.1219624000
_diffrn_orient_matrix_UB_31 0.0902018000
_diffrn_orient_matrix_UB_32 -0.1048118000
_diffrn_orient_matrix_UB_33 -0.0001915000
_diffrn_radiation_monochromator mirror
_diffrn_radiation_probe x-ray
_diffrn_radiation_type 'Cu K\a'
_diffrn_radiation_wavelength 1.54184
_diffrn_reflns_av_R_equivalents 0.1402
_diffrn_reflns_av_unetI/netI 0.0511
_diffrn_reflns_Laue_measured_fraction_full 0.997
_diffrn_reflns_Laue_measured_fraction_max 0.989
_diffrn_reflns_limit_h_max 15
_diffrn_reflns_limit_h_min -15
_diffrn_reflns_limit_k_max 16
_diffrn_reflns_limit_k_min -16
_diffrn_reflns_limit_l_max 17
_diffrn_reflns_limit_l_min -17
_diffrn_reflns_number 88262
_diffrn_reflns_point_group_measured_fraction_full 0.997
_diffrn_reflns_point_group_measured_fraction_max 0.989
_diffrn_reflns_theta_full 67.684
_diffrn_reflns_theta_max 74.497
_diffrn_reflns_theta_min 3.527
_diffrn_source 'Rotating-anode X-ray tube'
_diffrn_source_type 'Rigaku (Cu) X-ray Source'
_exptl_absorpt_coefficient_mu 0.677
_exptl_absorpt_correction_T_max 1.000
_exptl_absorpt_correction_T_min 0.736
_exptl_absorpt_correction_type gaussian
_exptl_absorpt_process_details
;
CrysAlisPro 1.171.44.118a (Rigaku Oxford Diffraction, 2025)
Numerical absorption correction based on gaussian integration over
a multifaceted crystal model
Empirical absorption correction using spherical harmonics,
implemented in SCALE3 ABSPACK scaling algorithm.
;
_exptl_crystal_colour 'clear colourless'
_exptl_crystal_colour_lustre clear
_exptl_crystal_colour_primary colourless
_exptl_crystal_density_diffrn 1.096
_exptl_crystal_description irregular
_exptl_crystal_F_000 690
_exptl_crystal_recrystallization_method 'Re-crystallisation from solvent: toluene'
_exptl_crystal_size_max 0.22
_exptl_crystal_size_mid 0.13
_exptl_crystal_size_min 0.09
_refine_diff_density_max 0.563
_refine_diff_density_min -0.555
_refine_diff_density_rms 0.059
_refine_ls_extinction_method none
_refine_ls_goodness_of_fit_ref 1.044
_refine_ls_hydrogen_treatment mixed
_refine_ls_matrix_type full
_refine_ls_number_parameters 435
_refine_ls_number_reflns 7810
_refine_ls_number_restraints 136
_refine_ls_restrained_S_all 1.038
_refine_ls_R_factor_all 0.0853
_refine_ls_R_factor_gt 0.0739
_refine_ls_shift/su_max 0.000
_refine_ls_shift/su_mean 0.000
_refine_ls_structure_factor_coef Fsqd
_refine_ls_weighting_details 'w=1/[\s^2^(Fo^2^)+(0.0379P)^2^+3.2583P] where P=(Fo^2^+2Fc^2^)/3'
_refine_ls_weighting_scheme calc
_refine_ls_wR_factor_gt 0.1659
_refine_ls_wR_factor_ref 0.1719
_reflns_Friedel_coverage 0.000
_reflns_number_gt 6608
_reflns_number_total 7810
_reflns_threshold_expression 'I > 2\s(I)'
_cod_data_source_file d6dt00276e3.cif
_cod_data_source_block dippAmmXylAlH2_7-Al
_cod_depositor_comments 'Adding full bibliography for 7720566--7720581.cif.'
_cod_database_code 7720574
_shelx_shelxl_version_number 2019/3
_chemical_oxdiff_formula 'C44 H54 Al N2'
_shelx_space_group_comment
;
The symmetry employed for this shelxl refinement is uniquely defined
by the following loop, which should always be used as a source of
symmetry information in preference to the above space-group names.
They are only intended as comments.
;
_cell_oxdiff_angle_alpha 72.394(2)
_cell_oxdiff_angle_beta 64.263(3)
_cell_oxdiff_angle_gamma 75.267(2)
_cell_oxdiff_length_a 12.2254(3)
_cell_oxdiff_length_b 13.2838(3)
_cell_oxdiff_length_c 13.9435(4)
_cell_oxdiff_measurement_reflns_used 26853
_cell_oxdiff_volume 1924.19(8)
_shelx_estimated_absorpt_t_max 0.942
_shelx_estimated_absorpt_t_min 0.865
_diffrn_oxdiff_digest_od_ed
;

;
_diffrn_oxdiff_measurement_exp_name exp_18_DVT-412.par
_olex2_refinement_description
;
1. Restrained distances
 C42-C43
 1.51 with sigma of 0.02
 C43-C44 = C43-C48 = C45-C46
 1.39 with sigma of 0.02
 C44-C45 = C46-C47 = C47-C48
 1.38 with sigma of 0.02
 C42-C44 = C42-C48
 2.52 with sigma of 0.04
 C43-C45
 2.42 with sigma of 0.04
 C43-C47
 2.41 with sigma of 0.04
 C44-C46
 2.39 with sigma of 0.04
 C45-C47 = C46-C48
 2.4 with sigma of 0.04
 C43-C44 \\sim C44-C45 \\sim C45-C46 \\sim C46-C47 \\sim C47-C48 \\sim C48-C43
 with sigma of 0.02
 C43-C47 \\sim C43-C45 \\sim C48-C46 \\sim C44-C48 \\sim C45-C47 \\sim C44-C46
 with sigma of 0.04
 C42-C48 \\sim C42-C44
 with sigma of 0.04
2. Restrained planarity
 C42, C43, C44, C45, C46, C47, C48
 with sigma of 0.1
3. Uiso/Uaniso restraints and constraints
C42 \\sim C43 \\sim C44 \\sim C45 \\sim C46 \\sim C47 \\sim C48: within 2A with
sigma of 0.04 and sigma for terminal atoms of 0.08 within 2A
Uanis(C42) = Uanis(C43) = Uanis(C44) = Uanis(C45) = Uanis(C46) = Uanis(C47) =
Uanis(C48)
4. Rigid body (RIGU) restrains
 C42, C43, C44, C45, C46, C47, C48
 with sigma for 1-2 distances of 0.004 and sigma for 1-3 distances of 0.004
5. Others
 Fixed Sof: C42(0.5) H42A(0.5) H42B(0.5) H42C(0.5) C43(0.5) C44(0.5) H44(0.5)
 C45(0.5) H45(0.5) C46(0.5) H46(0.5) C47(0.5) H47(0.5) C48(0.5) H48(0.5)
6.a Ternary CH refined with riding coordinates:
 C16(H16), C19(H19), C28(H28), C31(H31)
6.b Aromatic/amide H refined with riding coordinates:
 C3(H3), C5(H5), C7(H7), C12(H12), C13(H13), C14(H14), C24(H24), C25(H25),
 C26(H26), C36(H36), C37(H37), C38(H38), C39(H39), C40(H40), C44(H44), C45(H45),
  C46(H46), C47(H47), C48(H48)
6.c Idealised Me refined as rotating group:
 C8(H8A,H8B,H8C), C9(H9A,H9B,H9C), C17(H17A,H17B,H17C), C18(H18A,H18B,H18C),
 C20(H20A,H20B,H20C), C21(H21A,H21B,H21C), C29(H29A,H29B,H29C), C30(H30A,H30B,
 H30C), C32(H32A,H32B,H32C), C33(H33A,H33B,H33C), C34(H34A,H34B,H34C), C42(H42A,
 H42B,H42C)
;
_olex2_submission_special_instructions 'No special instructions were received'
_oxdiff_exptl_absorpt_empirical_details
;
Empirical correction (ABSPACK) includes:
- Absorption correction using spherical harmonics
- Frame scaling
;
_oxdiff_exptl_absorpt_empirical_full_max 4.020
_oxdiff_exptl_absorpt_empirical_full_min 0.193

loop_
_space_group_symop_operation_xyz
'x, y, z'
'-x, -y, -z'

loop_
_atom_site_label
_atom_site_type_symbol
_atom_site_fract_x
_atom_site_fract_y
_atom_site_fract_z
_atom_site_U_iso_or_equiv
_atom_site_adp_type
_atom_site_occupancy
_atom_site_site_symmetry_order
_atom_site_calc_flag
_atom_site_refinement_flags_posn
_atom_site_refinement_flags_adp
_atom_site_refinement_flags_occupancy
_atom_site_disorder_assembly
_atom_site_disorder_group
Al1 Al 0.90977(6) 0.02502(6) 0.59079(5) 0.02450(17) Uani 1 1 d . . . . .
H H 0.966(3) 0.068(2) 0.461(2) 0.037(8) Uiso 1 1 d . . . . .
HA H 0.805(3) -0.036(2) 0.633(2) 0.037(7) Uiso 1 1 d . . . . .
N1 N 0.97018(16) 0.04653(15) 0.68898(15) 0.0235(4) Uani 1 1 d . . . . .
N2 N 0.84969(16) 0.16892(15) 0.62200(15) 0.0233(4) Uani 1 1 d . . . . .
C1 C 0.91460(19) 0.14807(18) 0.68329(17) 0.0227(5) Uani 1 1 d . . . . .
C2 C 0.9297(2) 0.22626(18) 0.73145(17) 0.0238(5) Uani 1 1 d . . . . .
C3 C 0.8345(2) 0.30456(19) 0.77244(18) 0.0257(5) Uani 1 1 d . . . . .
H3 H 0.756215 0.306227 0.772679 0.031 Uiso 1 1 calc R U . . .
C4 C 0.8512(2) 0.3805(2) 0.81308(18) 0.0275(5) Uani 1 1 d . . . . .
C5 C 0.9680(2) 0.37640(19) 0.81100(18) 0.0269(5) Uani 1 1 d . . . . .
H5 H 0.980917 0.427417 0.838887 0.032 Uiso 1 1 calc R U . . .
C6 C 1.0651(2) 0.3000(2) 0.76943(18) 0.0270(5) Uani 1 1 d . . . . .
C7 C 1.0456(2) 0.22414(19) 0.73054(18) 0.0247(5) Uani 1 1 d . . . . .
H7 H 1.111077 0.170521 0.703197 0.030 Uiso 1 1 calc R U . . .
C8 C 0.7482(2) 0.4658(2) 0.8553(2) 0.0352(6) Uani 1 1 d . . . . .
H8A H 0.743753 0.524920 0.794144 0.053 Uiso 1 1 calc R U . . .
H8B H 0.762907 0.491809 0.906711 0.053 Uiso 1 1 calc R U . . .
H8C H 0.670653 0.436254 0.892530 0.053 Uiso 1 1 calc R U . . .
C9 C 1.1907(2) 0.2988(2) 0.7663(2) 0.0332(6) Uani 1 1 d . . . . .
H9A H 1.229645 0.357016 0.707652 0.050 Uiso 1 1 calc R U . . .
H9B H 1.241402 0.230396 0.752788 0.050 Uiso 1 1 calc R U . . .
H9C H 1.182360 0.308077 0.836338 0.050 Uiso 1 1 calc R U . . .
C10 C 1.0038(2) -0.01576(18) 0.77858(18) 0.0239(5) Uani 1 1 d . . . . .
C11 C 1.1271(2) -0.05684(19) 0.76029(19) 0.0268(5) Uani 1 1 d . . . . .
C12 C 1.1562(2) -0.1185(2) 0.8493(2) 0.0311(5) Uani 1 1 d . . . . .
H12 H 1.239197 -0.147808 0.838083 0.037 Uiso 1 1 calc R U . . .
C13 C 1.0665(2) -0.1375(2) 0.9531(2) 0.0338(6) Uani 1 1 d . . . . .
H13 H 1.088255 -0.177129 1.013034 0.041 Uiso 1 1 calc R U . . .
C14 C 0.9452(2) -0.0989(2) 0.9698(2) 0.0320(5) Uani 1 1 d . . . . .
H14 H 0.883948 -0.112971 1.041435 0.038 Uiso 1 1 calc R U . . .
C15 C 0.9106(2) -0.0393(2) 0.88326(19) 0.0275(5) Uani 1 1 d . . . . .
C16 C 1.2286(2) -0.0393(2) 0.6476(2) 0.0353(6) Uani 1 1 d . . . . .
H16 H 1.193824 0.015495 0.597039 0.042 Uiso 1 1 calc R U . . .
C17 C 1.3360(2) 0.0022(3) 0.6458(2) 0.0452(7) Uani 1 1 d . . . . .
H17A H 1.304940 0.065886 0.676678 0.068 Uiso 1 1 calc R U . . .
H17B H 1.394872 0.020388 0.570334 0.068 Uiso 1 1 calc R U . . .
H17C H 1.376640 -0.053179 0.689179 0.068 Uiso 1 1 calc R U . . .
C18 C 1.2745(3) -0.1426(3) 0.6058(2) 0.0473(7) Uani 1 1 d . . . . .
H18A H 1.309760 -0.197431 0.653813 0.071 Uiso 1 1 calc R U . . .
H18B H 1.337358 -0.129313 0.531561 0.071 Uiso 1 1 calc R U . . .
H18C H 1.205775 -0.167266 0.605201 0.071 Uiso 1 1 calc R U . . .
C19 C 0.7743(2) -0.0098(2) 0.9042(2) 0.0322(6) Uani 1 1 d . . . . .
H19 H 0.767113 0.032503 0.833898 0.039 Uiso 1 1 calc R U . . .
C20 C 0.7037(2) 0.0576(3) 0.9887(2) 0.0435(7) Uani 1 1 d . . . . .
H20A H 0.617682 0.075180 0.996980 0.065 Uiso 1 1 calc R U . . .
H20B H 0.739364 0.123558 0.964950 0.065 Uiso 1 1 calc R U . . .
H20C H 0.708532 0.017643 1.058773 0.065 Uiso 1 1 calc R U . . .
C21 C 0.7170(3) -0.1119(3) 0.9379(2) 0.0434(7) Uani 1 1 d . . . . .
H21A H 0.722109 -0.154623 1.007087 0.065 Uiso 1 1 calc R U . . .
H21B H 0.761669 -0.153425 0.881291 0.065 Uiso 1 1 calc R U . . .
H21C H 0.630846 -0.092756 0.946668 0.065 Uiso 1 1 calc R U . . .
C22 C 0.8000(2) 0.27011(19) 0.57325(19) 0.0248(5) Uani 1 1 d . . . . .
C23 C 0.6721(2) 0.3007(2) 0.6181(2) 0.0300(5) Uani 1 1 d . . . . .
C24 C 0.6214(2) 0.3912(2) 0.5613(2) 0.0408(7) Uani 1 1 d . . . . .
H24 H 0.535125 0.412635 0.589477 0.049 Uiso 1 1 calc R U . . .
C25 C 0.6944(3) 0.4505(2) 0.4644(2) 0.0462(8) Uani 1 1 d . . . . .
H25 H 0.657921 0.511358 0.425866 0.055 Uiso 1 1 calc R U . . .
C26 C 0.8202(2) 0.4218(2) 0.4234(2) 0.0394(7) Uani 1 1 d . . . . .
H26 H 0.869694 0.464695 0.358141 0.047 Uiso 1 1 calc R U . . .
C27 C 0.8757(2) 0.3308(2) 0.47633(19) 0.0283(5) Uani 1 1 d . . . . .
C28 C 0.5909(2) 0.2369(2) 0.7260(2) 0.0318(5) Uani 1 1 d . . . . .
H28 H 0.644775 0.194528 0.765886 0.038 Uiso 1 1 calc R U . . .
C29 C 0.4915(2) 0.3085(2) 0.7991(2) 0.0391(6) Uani 1 1 d . . . . .
H29A H 0.529173 0.361196 0.806362 0.059 Uiso 1 1 calc R U . . .
H29B H 0.450176 0.264780 0.871292 0.059 Uiso 1 1 calc R U . . .
H29C H 0.431459 0.345421 0.766287 0.059 Uiso 1 1 calc R U . . .
C30 C 0.5347(2) 0.1572(2) 0.7077(2) 0.0401(6) Uani 1 1 d . . . . .
H30A H 0.484370 0.195856 0.665383 0.060 Uiso 1 1 calc R U . . .
H30B H 0.483298 0.117521 0.778335 0.060 Uiso 1 1 calc R U . . .
H30C H 0.600368 0.107384 0.667528 0.060 Uiso 1 1 calc R U . . .
C31 C 1.0147(2) 0.30176(19) 0.42777(19) 0.0276(5) Uani 1 1 d . . . . .
H31 H 1.036541 0.229960 0.470407 0.033 Uiso 1 1 calc R U . . .
C32 C 1.0768(2) 0.3817(2) 0.4388(2) 0.0337(6) Uani 1 1 d . . . . .
H32A H 1.055840 0.453066 0.398452 0.051 Uiso 1 1 calc R U . . .
H32B H 1.165988 0.360785 0.409005 0.051 Uiso 1 1 calc R U . . .
H32C H 1.048489 0.382425 0.516039 0.051 Uiso 1 1 calc R U . . .
C33 C 1.0619(2) 0.2944(2) 0.3085(2) 0.0343(6) Uani 1 1 d . . . . .
H33A H 1.019460 0.244276 0.303033 0.051 Uiso 1 1 calc R U . . .
H33B H 1.150313 0.269337 0.282053 0.051 Uiso 1 1 calc R U . . .
H33C H 1.046174 0.365053 0.264103 0.051 Uiso 1 1 calc R U . . .
C34 C 0.6111(4) 0.7141(3) 0.5360(3) 0.0635(9) Uani 1 1 d . . . . .
H34A H 0.672834 0.651503 0.519684 0.095 Uiso 1 1 calc R U . . .
H34B H 0.646301 0.779042 0.489012 0.095 Uiso 1 1 calc R U . . .
H34C H 0.540024 0.710124 0.522763 0.095 Uiso 1 1 calc R U . . .
C35 C 0.5715(3) 0.7168(3) 0.6527(3) 0.0457(7) Uani 1 1 d . . . . .
C36 C 0.6044(3) 0.7930(3) 0.6807(3) 0.0568(9) Uani 1 1 d . . . . .
H36 H 0.653023 0.844154 0.625093 0.068 Uiso 1 1 calc R U . . .
C37 C 0.5671(4) 0.7950(4) 0.7880(4) 0.0754(13) Uani 1 1 d . . . . .
H37 H 0.589420 0.848068 0.806214 0.091 Uiso 1 1 calc R U . . .
C38 C 0.4964(4) 0.7198(4) 0.8714(4) 0.0803(14) Uani 1 1 d . . . . .
H38 H 0.471417 0.720496 0.945947 0.096 Uiso 1 1 calc R U . . .
C39 C 0.4639(4) 0.6445(4) 0.8424(3) 0.0735(12) Uani 1 1 d . . . . .
H39 H 0.415042 0.593238 0.897453 0.088 Uiso 1 1 calc R U . . .
C40 C 0.5014(3) 0.6435(3) 0.7356(3) 0.0542(8) Uani 1 1 d . . . . .
H40 H 0.478703 0.590658 0.717419 0.065 Uiso 1 1 calc R U . . .
C42 C 0.8184(7) 0.4165(7) 1.1378(6) 0.0578(9) Uani 0.5 1 d D U P A -1
H42A H 0.745323 0.470314 1.144949 0.087 Uiso 0.5 1 calc R U P A -1
H42B H 0.826010 0.389256 1.208561 0.087 Uiso 0.5 1 calc R U P A -1
H42C H 0.811066 0.357622 1.113315 0.087 Uiso 0.5 1 calc R U P A -1
C43 C 0.9309(7) 0.4664(5) 1.0552(5) 0.0578(9) Uani 0.5 1 d D U P A -1
C44 C 0.9202(8) 0.5723(6) 0.9962(6) 0.0578(9) Uani 0.5 1 d D U P A -1
H44 H 0.841540 0.613382 1.007156 0.069 Uiso 0.5 1 calc R U P A -1
C45 C 1.0226(6) 0.6157(6) 0.9236(5) 0.0578(9) Uani 0.5 1 d D U P A -1
H45 H 1.016219 0.687630 0.884248 0.069 Uiso 0.5 1 calc R U P A -1
C46 C 1.1350(7) 0.5550(6) 0.9075(6) 0.0578(9) Uani 0.5 1 d D U P A -1
H46 H 1.206395 0.586146 0.857055 0.069 Uiso 0.5 1 calc R U P A -1
C47 C 1.1482(7) 0.4512(6) 0.9614(5) 0.0578(9) Uani 0.5 1 d D U P A -1
H47 H 1.227220 0.410102 0.947306 0.069 Uiso 0.5 1 calc R U P A -1
C48 C 1.0454(7) 0.4073(7) 1.0363(6) 0.0578(9) Uani 0.5 1 d D U P A -1
H48 H 1.053241 0.335381 1.075419 0.069 Uiso 0.5 1 calc R U P A -1

loop_
_atom_site_aniso_label
_atom_site_aniso_U_11
_atom_site_aniso_U_22
_atom_site_aniso_U_33
_atom_site_aniso_U_23
_atom_site_aniso_U_13
_atom_site_aniso_U_12
Al1 0.0232(3) 0.0260(4) 0.0260(3) -0.0009(3) -0.0129(3) -0.0059(3)
N1 0.0201(9) 0.0269(10) 0.0239(9) -0.0003(8) -0.0121(7) -0.0040(8)
N2 0.0190(9) 0.0279(10) 0.0247(9) -0.0006(8) -0.0123(7) -0.0051(8)
C1 0.0149(10) 0.0278(12) 0.0226(10) 0.0015(9) -0.0084(8) -0.0049(9)
C2 0.0222(11) 0.0268(12) 0.0225(10) 0.0032(9) -0.0122(9) -0.0077(9)
C3 0.0206(11) 0.0294(13) 0.0267(11) 0.0015(9) -0.0118(9) -0.0075(9)
C4 0.0266(12) 0.0300(13) 0.0248(11) 0.0009(9) -0.0115(9) -0.0079(10)
C5 0.0297(12) 0.0290(13) 0.0249(11) 0.0014(9) -0.0142(9) -0.0110(10)
C6 0.0252(11) 0.0329(13) 0.0242(11) 0.0047(9) -0.0142(9) -0.0113(10)
C7 0.0211(11) 0.0270(12) 0.0249(11) 0.0023(9) -0.0117(9) -0.0062(9)
C8 0.0307(13) 0.0342(14) 0.0395(14) -0.0079(11) -0.0118(11) -0.0060(11)
C9 0.0284(13) 0.0394(15) 0.0374(13) -0.0015(11) -0.0190(11) -0.0112(11)
C10 0.0259(11) 0.0221(11) 0.0260(11) 0.0011(9) -0.0152(9) -0.0058(9)
C11 0.0263(12) 0.0254(12) 0.0303(12) -0.0014(9) -0.0153(10) -0.0040(10)
C12 0.0296(12) 0.0302(13) 0.0366(13) 0.0002(10) -0.0212(11) -0.0033(10)
C13 0.0396(14) 0.0329(14) 0.0329(13) 0.0053(10) -0.0232(11) -0.0103(11)
C14 0.0341(13) 0.0338(14) 0.0275(12) 0.0055(10) -0.0151(10) -0.0127(11)
C15 0.0262(12) 0.0296(13) 0.0278(11) 0.0010(9) -0.0134(9) -0.0092(10)
C16 0.0236(12) 0.0422(16) 0.0324(13) 0.0000(11) -0.0127(10) 0.0015(11)
C17 0.0236(13) 0.0517(18) 0.0489(16) 0.0013(14) -0.0116(12) -0.0059(12)
C18 0.0369(15) 0.059(2) 0.0445(16) -0.0171(14) -0.0216(13) 0.0122(14)
C19 0.0247(12) 0.0412(15) 0.0276(12) 0.0029(10) -0.0108(10) -0.0110(11)
C20 0.0279(13) 0.0554(19) 0.0485(16) -0.0115(14) -0.0138(12) -0.0096(13)
C21 0.0321(14) 0.0548(19) 0.0474(16) -0.0077(14) -0.0153(12) -0.0177(13)
C22 0.0226(11) 0.0246(12) 0.0292(11) -0.0008(9) -0.0153(9) -0.0030(9)
C23 0.0222(11) 0.0331(14) 0.0345(13) -0.0010(10) -0.0140(10) -0.0060(10)
C24 0.0207(12) 0.0447(17) 0.0478(16) 0.0034(13) -0.0163(11) -0.0004(11)
C25 0.0307(14) 0.0401(16) 0.0535(17) 0.0151(13) -0.0227(13) -0.0004(12)
C26 0.0269(13) 0.0388(15) 0.0404(14) 0.0119(12) -0.0150(11) -0.0058(11)
C27 0.0236(11) 0.0286(13) 0.0313(12) 0.0017(10) -0.0141(10) -0.0050(10)
C28 0.0218(11) 0.0385(15) 0.0343(13) -0.0005(11) -0.0137(10) -0.0067(10)
C29 0.0269(13) 0.0453(16) 0.0415(15) -0.0054(12) -0.0108(11) -0.0085(12)
C30 0.0319(14) 0.0469(17) 0.0413(15) -0.0043(12) -0.0135(12) -0.0132(12)
C31 0.0215(11) 0.0265(12) 0.0302(12) 0.0026(9) -0.0109(9) -0.0047(10)
C32 0.0256(12) 0.0363(14) 0.0370(13) -0.0006(11) -0.0135(10) -0.0072(11)
C33 0.0306(13) 0.0363(14) 0.0317(13) 0.0011(11) -0.0122(10) -0.0080(11)
C34 0.067(2) 0.072(2) 0.0515(19) -0.0054(17) -0.0300(18) -0.0063(19)
C35 0.0357(15) 0.0507(18) 0.0524(17) -0.0111(14) -0.0255(13) 0.0063(13)
C36 0.0382(17) 0.058(2) 0.085(3) -0.0232(18) -0.0346(17) 0.0042(15)
C37 0.065(2) 0.088(3) 0.106(3) -0.053(3) -0.061(3) 0.024(2)
C38 0.071(3) 0.107(4) 0.063(2) -0.036(3) -0.038(2) 0.030(3)
C39 0.062(2) 0.091(3) 0.052(2) -0.002(2) -0.0236(18) 0.001(2)
C40 0.0484(18) 0.051(2) 0.061(2) -0.0038(16) -0.0267(16) -0.0040(15)
C42 0.071(3) 0.070(2) 0.052(2) -0.0180(18) -0.034(2) -0.0163(18)
C43 0.071(3) 0.070(2) 0.052(2) -0.0180(18) -0.034(2) -0.0163(18)
C44 0.071(3) 0.070(2) 0.052(2) -0.0180(18) -0.034(2) -0.0163(18)
C45 0.071(3) 0.070(2) 0.052(2) -0.0180(18) -0.034(2) -0.0163(18)
C46 0.071(3) 0.070(2) 0.052(2) -0.0180(18) -0.034(2) -0.0163(18)
C47 0.071(3) 0.070(2) 0.052(2) -0.0180(18) -0.034(2) -0.0163(18)
C48 0.071(3) 0.070(2) 0.052(2) -0.0180(18) -0.034(2) -0.0163(18)

loop_
_atom_type_symbol
_atom_type_description
_atom_type_scat_dispersion_real
_atom_type_scat_dispersion_imag
_atom_type_scat_source
C C 0.0181 0.0091 'International Tables Vol C Tables 4.2.6.8 and 6.1.1.4'
H H 0.0000 0.0000 'International Tables Vol C Tables 4.2.6.8 and 6.1.1.4'
Al Al 0.2130 0.2455 'International Tables Vol C Tables 4.2.6.8 and 6.1.1.4'
N N 0.0311 0.0180 'International Tables Vol C Tables 4.2.6.8 and 6.1.1.4'

loop_
_exptl_crystal_face_index_h
_exptl_crystal_face_index_k
_exptl_crystal_face_index_l
_exptl_crystal_face_perp_dist
-1 2 0 0.0770
4 0 9 0.0375
5 -4 4 0.0540
8 1 3 0.0469
1 9 2 0.0818
0 -4 6 0.0091
-4 2 5 0.0375
-8 -3 -4 0.0359
-7 2 -3 0.0481
-4 -8 -4 0.0745
0 0 -8 0.0930
-3 4 -6 0.0916
-4 6 -2 0.0795

loop_
_geom_angle_atom_site_label_1
_geom_angle_atom_site_label_2
_geom_angle_atom_site_label_3
_geom_angle
_geom_angle_site_symmetry_1
_geom_angle_site_symmetry_3
_geom_angle_publ_flag
Al1 Al1 H 38.4(10) 2_756 . ?
Al1 Al1 HA 112.6(11) 2_756 . ?
H Al1 HA 115.2(14) . . ?
N1 Al1 Al1 112.65(7) . 2_756 ?
N1 Al1 H 124.0(10) . . ?
N1 Al1 HA 120.8(11) . . ?
N1 Al1 N2 67.82(8) . . ?
N2 Al1 Al1 126.32(7) . 2_756 ?
N2 Al1 H 94.1(10) . . ?
N2 Al1 HA 110.5(11) . . ?
C1 N1 Al1 92.24(13) . . ?
C1 N1 C10 123.48(19) . . ?
C10 N1 Al1 138.08(15) . . ?
C1 N2 Al1 90.70(15) . . ?
C1 N2 C22 128.4(2) . . ?
C22 N2 Al1 137.12(15) . . ?
N1 C1 C2 125.35(19) . . ?
N2 C1 N1 109.1(2) . . ?
N2 C1 C2 125.4(2) . . ?
C3 C2 C1 121.90(19) . . ?
C3 C2 C7 119.3(2) . . ?
C7 C2 C1 118.7(2) . . ?
C2 C3 H3 119.3 . . ?
C2 C3 C4 121.5(2) . . ?
C4 C3 H3 119.3 . . ?
C3 C4 C5 117.9(2) . . ?
C3 C4 C8 120.9(2) . . ?
C5 C4 C8 121.1(2) . . ?
C4 C5 H5 119.1 . . ?
C6 C5 C4 121.9(2) . . ?
C6 C5 H5 119.1 . . ?
C5 C6 C7 119.1(2) . . ?
C5 C6 C9 120.7(2) . . ?
C7 C6 C9 120.2(2) . . ?
C2 C7 H7 119.8 . . ?
C6 C7 C2 120.4(2) . . ?
C6 C7 H7 119.8 . . ?
C4 C8 H8A 109.5 . . ?
C4 C8 H8B 109.5 . . ?
C4 C8 H8C 109.5 . . ?
H8A C8 H8B 109.5 . . ?
H8A C8 H8C 109.5 . . ?
H8B C8 H8C 109.5 . . ?
C6 C9 H9A 109.5 . . ?
C6 C9 H9B 109.5 . . ?
C6 C9 H9C 109.5 . . ?
H9A C9 H9B 109.5 . . ?
H9A C9 H9C 109.5 . . ?
H9B C9 H9C 109.5 . . ?
C11 C10 N1 120.0(2) . . ?
C11 C10 C15 120.9(2) . . ?
C15 C10 N1 119.0(2) . . ?
C10 C11 C16 122.3(2) . . ?
C12 C11 C10 118.5(2) . . ?
C12 C11 C16 119.2(2) . . ?
C11 C12 H12 119.5 . . ?
C13 C12 C11 121.1(2) . . ?
C13 C12 H12 119.5 . . ?
C12 C13 H13 120.0 . . ?
C12 C13 C14 120.0(2) . . ?
C14 C13 H13 120.0 . . ?
C13 C14 H14 119.4 . . ?
C13 C14 C15 121.3(2) . . ?
C15 C14 H14 119.4 . . ?
C10 C15 C19 122.8(2) . . ?
C14 C15 C10 118.2(2) . . ?
C14 C15 C19 118.9(2) . . ?
C11 C16 H16 108.0 . . ?
C11 C16 C17 112.1(2) . . ?
C11 C16 C18 110.4(2) . . ?
C17 C16 H16 108.0 . . ?
C18 C16 H16 108.0 . . ?
C18 C16 C17 110.1(2) . . ?
C16 C17 H17A 109.5 . . ?
C16 C17 H17B 109.5 . . ?
C16 C17 H17C 109.5 . . ?
H17A C17 H17B 109.5 . . ?
H17A C17 H17C 109.5 . . ?
H17B C17 H17C 109.5 . . ?
C16 C18 H18A 109.5 . . ?
C16 C18 H18B 109.5 . . ?
C16 C18 H18C 109.5 . . ?
H18A C18 H18B 109.5 . . ?
H18A C18 H18C 109.5 . . ?
H18B C18 H18C 109.5 . . ?
C15 C19 H19 107.8 . . ?
C15 C19 C21 109.5(2) . . ?
C20 C19 C15 113.5(2) . . ?
C20 C19 H19 107.8 . . ?
C20 C19 C21 110.3(2) . . ?
C21 C19 H19 107.8 . . ?
C19 C20 H20A 109.5 . . ?
C19 C20 H20B 109.5 . . ?
C19 C20 H20C 109.5 . . ?
H20A C20 H20B 109.5 . . ?
H20A C20 H20C 109.5 . . ?
H20B C20 H20C 109.5 . . ?
C19 C21 H21A 109.5 . . ?
C19 C21 H21B 109.5 . . ?
C19 C21 H21C 109.5 . . ?
H21A C21 H21B 109.5 . . ?
H21A C21 H21C 109.5 . . ?
H21B C21 H21C 109.5 . . ?
C23 C22 N2 118.0(2) . . ?
C27 C22 N2 120.0(2) . . ?
C27 C22 C23 121.6(2) . . ?
C22 C23 C28 121.3(2) . . ?
C24 C23 C22 118.1(2) . . ?
C24 C23 C28 120.6(2) . . ?
C23 C24 H24 119.5 . . ?
C25 C24 C23 121.0(2) . . ?
C25 C24 H24 119.5 . . ?
C24 C25 H25 119.9 . . ?
C26 C25 C24 120.2(2) . . ?
C26 C25 H25 119.9 . . ?
C25 C26 H26 119.5 . . ?
C25 C26 C27 121.0(2) . . ?
C27 C26 H26 119.5 . . ?
C22 C27 C31 122.8(2) . . ?
C26 C27 C22 117.9(2) . . ?
C26 C27 C31 119.2(2) . . ?
C23 C28 H28 107.2 . . ?
C23 C28 C29 112.5(2) . . ?
C23 C28 C30 111.5(2) . . ?
C29 C28 H28 107.2 . . ?
C29 C28 C30 111.0(2) . . ?
C30 C28 H28 107.2 . . ?
C28 C29 H29A 109.5 . . ?
C28 C29 H29B 109.5 . . ?
C28 C29 H29C 109.5 . . ?
H29A C29 H29B 109.5 . . ?
H29A C29 H29C 109.5 . . ?
H29B C29 H29C 109.5 . . ?
C28 C30 H30A 109.5 . . ?
C28 C30 H30B 109.5 . . ?
C28 C30 H30C 109.5 . . ?
H30A C30 H30B 109.5 . . ?
H30A C30 H30C 109.5 . . ?
H30B C30 H30C 109.5 . . ?
C27 C31 H31 107.9 . . ?
C27 C31 C32 110.5(2) . . ?
C27 C31 C33 111.7(2) . . ?
C32 C31 H31 107.9 . . ?
C32 C31 C33 110.81(19) . . ?
C33 C31 H31 107.9 . . ?
C31 C32 H32A 109.5 . . ?
C31 C32 H32B 109.5 . . ?
C31 C32 H32C 109.5 . . ?
H32A C32 H32B 109.5 . . ?
H32A C32 H32C 109.5 . . ?
H32B C32 H32C 109.5 . . ?
C31 C33 H33A 109.5 . . ?
C31 C33 H33B 109.5 . . ?
C31 C33 H33C 109.5 . . ?
H33A C33 H33B 109.5 . . ?
H33A C33 H33C 109.5 . . ?
H33B C33 H33C 109.5 . . ?
H34A C34 H34B 109.5 . . ?
H34A C34 H34C 109.5 . . ?
H34B C34 H34C 109.5 . . ?
C35 C34 H34A 109.5 . . ?
C35 C34 H34B 109.5 . . ?
C35 C34 H34C 109.5 . . ?
C36 C35 C34 120.9(3) . . ?
C40 C35 C34 120.9(3) . . ?
C40 C35 C36 118.2(3) . . ?
C35 C36 H36 119.8 . . ?
C37 C36 C35 120.3(4) . . ?
C37 C36 H36 119.8 . . ?
C36 C37 H37 119.6 . . ?
C36 C37 C38 120.9(4) . . ?
C38 C37 H37 119.6 . . ?
C37 C38 H38 120.9 . . ?
C39 C38 C37 118.2(4) . . ?
C39 C38 H38 120.9 . . ?
C38 C39 H39 119.8 . . ?
C40 C39 C38 120.3(4) . . ?
C40 C39 H39 119.8 . . ?
C35 C40 H40 119.0 . . ?
C39 C40 C35 122.1(4) . . ?
C39 C40 H40 119.0 . . ?
H42A C42 H42B 109.5 . . ?
H42A C42 H42C 109.5 . . ?
H42B C42 H42C 109.5 . . ?
C43 C42 H42A 109.5 . . ?
C43 C42 H42B 109.5 . . ?
C43 C42 H42C 109.5 . . ?
C44 C43 C42 120.9(7) . . ?
C48 C43 C42 119.8(7) . . ?
C48 C43 C44 119.3(6) . . ?
C43 C44 H44 120.1 . . ?
C45 C44 C43 119.8(7) . . ?
C45 C44 H44 120.1 . . ?
C44 C45 H45 120.3 . . ?
C44 C45 C46 119.4(7) . . ?
C46 C45 H45 120.3 . . ?
C45 C46 H46 118.9 . . ?
C47 C46 C45 122.2(7) . . ?
C47 C46 H46 118.9 . . ?
C46 C47 H47 120.6 . . ?
C46 C47 C48 118.8(7) . . ?
C48 C47 H47 120.6 . . ?
C43 C48 H48 119.8 . . ?
C47 C48 C43 120.5(7) . . ?
C47 C48 H48 119.8 . . ?

loop_
_geom_bond_atom_site_label_1
_geom_bond_atom_site_label_2
_geom_bond_distance
_geom_bond_site_symmetry_2
_geom_bond_publ_flag
Al1 Al1 2.6722(14) 2_756 ?
Al1 H 1.60(3) . ?
Al1 HA 1.49(3) . ?
Al1 N1 1.9297(19) . ?
Al1 N2 1.973(2) . ?
N1 C1 1.343(3) . ?
N1 C10 1.436(3) . ?
N2 C1 1.331(3) . ?
N2 C22 1.424(3) . ?
C1 C2 1.480(3) . ?
C2 C3 1.389(3) . ?
C2 C7 1.404(3) . ?
C3 H3 0.9500 . ?
C3 C4 1.390(3) . ?
C4 C5 1.404(3) . ?
C4 C8 1.499(4) . ?
C5 H5 0.9500 . ?
C5 C6 1.385(4) . ?
C6 C7 1.390(3) . ?
C6 C9 1.513(3) . ?
C7 H7 0.9500 . ?
C8 H8A 0.9800 . ?
C8 H8B 0.9800 . ?
C8 H8C 0.9800 . ?
C9 H9A 0.9800 . ?
C9 H9B 0.9800 . ?
C9 H9C 0.9800 . ?
C10 C11 1.403(3) . ?
C10 C15 1.409(3) . ?
C11 C12 1.400(3) . ?
C11 C16 1.515(3) . ?
C12 H12 0.9500 . ?
C12 C13 1.379(4) . ?
C13 H13 0.9500 . ?
C13 C14 1.379(4) . ?
C14 H14 0.9500 . ?
C14 C15 1.398(3) . ?
C15 C19 1.527(3) . ?
C16 H16 1.0000 . ?
C16 C17 1.536(4) . ?
C16 C18 1.532(4) . ?
C17 H17A 0.9800 . ?
C17 H17B 0.9800 . ?
C17 H17C 0.9800 . ?
C18 H18A 0.9800 . ?
C18 H18B 0.9800 . ?
C18 H18C 0.9800 . ?
C19 H19 1.0000 . ?
C19 C20 1.516(4) . ?
C19 C21 1.537(4) . ?
C20 H20A 0.9800 . ?
C20 H20B 0.9800 . ?
C20 H20C 0.9800 . ?
C21 H21A 0.9800 . ?
C21 H21B 0.9800 . ?
C21 H21C 0.9800 . ?
C22 C23 1.408(3) . ?
C22 C27 1.403(3) . ?
C23 C24 1.389(4) . ?
C23 C28 1.526(3) . ?
C24 H24 0.9500 . ?
C24 C25 1.382(4) . ?
C25 H25 0.9500 . ?
C25 C26 1.381(4) . ?
C26 H26 0.9500 . ?
C26 C27 1.394(3) . ?
C27 C31 1.522(3) . ?
C28 H28 1.0000 . ?
C28 C29 1.530(4) . ?
C28 C30 1.531(4) . ?
C29 H29A 0.9800 . ?
C29 H29B 0.9800 . ?
C29 H29C 0.9800 . ?
C30 H30A 0.9800 . ?
C30 H30B 0.9800 . ?
C30 H30C 0.9800 . ?
C31 H31 1.0000 . ?
C31 C32 1.529(3) . ?
C31 C33 1.531(3) . ?
C32 H32A 0.9800 . ?
C32 H32B 0.9800 . ?
C32 H32C 0.9800 . ?
C33 H33A 0.9800 . ?
C33 H33B 0.9800 . ?
C33 H33C 0.9800 . ?
C34 H34A 0.9800 . ?
C34 H34B 0.9800 . ?
C34 H34C 0.9800 . ?
C34 C35 1.491(5) . ?
C35 C36 1.386(5) . ?
C35 C40 1.379(5) . ?
C36 H36 0.9500 . ?
C36 C37 1.369(6) . ?
C37 H37 0.9500 . ?
C37 C38 1.400(7) . ?
C38 H38 0.9500 . ?
C38 C39 1.380(7) . ?
C39 H39 0.9500 . ?
C39 C40 1.358(5) . ?
C40 H40 0.9500 . ?
C42 H42A 0.9800 . ?
C42 H42B 0.9800 . ?
C42 H42C 0.9800 . ?
C42 C43 1.510(9) . ?
C43 C44 1.404(8) . ?
C43 C48 1.376(8) . ?
C44 H44 0.9500 . ?
C44 C45 1.355(8) . ?
C45 H45 0.9500 . ?
C45 C46 1.367(8) . ?
C46 H46 0.9500 . ?
C46 C47 1.362(8) . ?
C47 H47 0.9500 . ?
C47 C48 1.369(8) . ?
C48 H48 0.9500 . ?

loop_
_geom_torsion_atom_site_label_1
_geom_torsion_atom_site_label_2
_geom_torsion_atom_site_label_3
_geom_torsion_atom_site_label_4
_geom_torsion
_geom_torsion_site_symmetry_1
_geom_torsion_site_symmetry_2
_geom_torsion_site_symmetry_3
_geom_torsion_site_symmetry_4
_geom_torsion_publ_flag
Al1 N1 C1 N2 3.36(17) . . . . ?
Al1 N1 C1 C2 -172.94(19) . . . . ?
Al1 N1 C10 C11 96.4(3) . . . . ?
Al1 N1 C10 C15 -80.3(3) . . . . ?
Al1 N2 C1 N1 -3.28(17) . . . . ?
Al1 N2 C1 C2 173.01(19) . . . . ?
Al1 N2 C22 C23 101.3(3) . . . . ?
Al1 N2 C22 C27 -71.7(3) . . . . ?
N1 C1 C2 C3 -146.6(2) . . . . ?
N1 C1 C2 C7 36.6(3) . . . . ?
N1 C10 C11 C12 -179.1(2) . . . . ?
N1 C10 C11 C16 -0.8(3) . . . . ?
N1 C10 C15 C14 -179.1(2) . . . . ?
N1 C10 C15 C19 5.5(3) . . . . ?
N2 C1 C2 C3 37.6(3) . . . . ?
N2 C1 C2 C7 -139.1(2) . . . . ?
N2 C22 C23 C24 -170.4(2) . . . . ?
N2 C22 C23 C28 9.8(3) . . . . ?
N2 C22 C27 C26 171.1(2) . . . . ?
N2 C22 C27 C31 -9.3(4) . . . . ?
C1 N1 C10 C11 -119.8(2) . . . . ?
C1 N1 C10 C15 63.5(3) . . . . ?
C1 N2 C22 C23 -107.7(3) . . . . ?
C1 N2 C22 C27 79.4(3) . . . . ?
C1 C2 C3 C4 -177.1(2) . . . . ?
C1 C2 C7 C6 176.4(2) . . . . ?
C2 C3 C4 C5 0.4(3) . . . . ?
C2 C3 C4 C8 178.9(2) . . . . ?
C3 C2 C7 C6 -0.5(3) . . . . ?
C3 C4 C5 C6 0.4(3) . . . . ?
C4 C5 C6 C7 -1.2(3) . . . . ?
C4 C5 C6 C9 178.8(2) . . . . ?
C5 C6 C7 C2 1.3(3) . . . . ?
C7 C2 C3 C4 -0.3(3) . . . . ?
C8 C4 C5 C6 -178.1(2) . . . . ?
C9 C6 C7 C2 -178.8(2) . . . . ?
C10 N1 C1 N2 -153.38(19) . . . . ?
C10 N1 C1 C2 30.3(3) . . . . ?
C10 C11 C12 C13 -1.0(4) . . . . ?
C10 C11 C16 C17 129.8(3) . . . . ?
C10 C11 C16 C18 -107.0(3) . . . . ?
C10 C15 C19 C20 -124.1(3) . . . . ?
C10 C15 C19 C21 112.1(3) . . . . ?
C11 C10 C15 C14 4.2(4) . . . . ?
C11 C10 C15 C19 -171.2(2) . . . . ?
C11 C12 C13 C14 2.5(4) . . . . ?
C12 C11 C16 C17 -51.9(3) . . . . ?
C12 C11 C16 C18 71.2(3) . . . . ?
C12 C13 C14 C15 -0.7(4) . . . . ?
C13 C14 C15 C10 -2.6(4) . . . . ?
C13 C14 C15 C19 172.9(2) . . . . ?
C14 C15 C19 C20 60.5(3) . . . . ?
C14 C15 C19 C21 -63.3(3) . . . . ?
C15 C10 C11 C12 -2.4(3) . . . . ?
C15 C10 C11 C16 175.8(2) . . . . ?
C16 C11 C12 C13 -179.3(2) . . . . ?
C22 N2 C1 N1 -164.1(2) . . . . ?
C22 N2 C1 C2 12.2(4) . . . . ?
C22 C23 C24 C25 -1.0(4) . . . . ?
C22 C23 C28 C29 138.5(2) . . . . ?
C22 C23 C28 C30 -96.0(3) . . . . ?
C22 C27 C31 C32 -109.7(3) . . . . ?
C22 C27 C31 C33 126.4(2) . . . . ?
C23 C22 C27 C26 -1.6(4) . . . . ?
C23 C22 C27 C31 178.0(2) . . . . ?
C23 C24 C25 C26 -1.3(5) . . . . ?
C24 C23 C28 C29 -41.3(3) . . . . ?
C24 C23 C28 C30 84.1(3) . . . . ?
C24 C25 C26 C27 2.3(5) . . . . ?
C25 C26 C27 C22 -0.8(4) . . . . ?
C25 C26 C27 C31 179.6(3) . . . . ?
C26 C27 C31 C32 69.9(3) . . . . ?
C26 C27 C31 C33 -54.0(3) . . . . ?
C27 C22 C23 C24 2.5(4) . . . . ?
C27 C22 C23 C28 -177.4(2) . . . . ?
C28 C23 C24 C25 178.9(3) . . . . ?
C34 C35 C36 C37 179.7(3) . . . . ?
C34 C35 C40 C39 -179.8(3) . . . . ?
C35 C36 C37 C38 0.7(5) . . . . ?
C36 C35 C40 C39 0.3(5) . . . . ?
C36 C37 C38 C39 -0.9(6) . . . . ?
C37 C38 C39 C40 0.8(6) . . . . ?
C38 C39 C40 C35 -0.6(6) . . . . ?
C40 C35 C36 C37 -0.4(5) . . . . ?
C42 C43 C44 C45 179.2(5) . . . . ?
C42 C43 C48 C47 179.8(5) . . . . ?
C43 C44 C45 C46 1.0(10) . . . . ?
C44 C43 C48 C47 0.6(11) . . . . ?
C44 C45 C46 C47 0.7(10) . . . . ?
C45 C46 C47 C48 -1.8(10) . . . . ?
C46 C47 C48 C43 1.1(10) . . . . ?
C48 C43 C44 C45 -1.6(11) . . . . ?

loop_
_exptl_oxdiff_crystal_face_indexfrac_h
_exptl_oxdiff_crystal_face_indexfrac_k
_exptl_oxdiff_crystal_face_indexfrac_l
_exptl_oxdiff_crystal_face_x
_exptl_oxdiff_crystal_face_y
_exptl_oxdiff_crystal_face_z
-1.0002 2.0009 0.0042 0.0215 0.0061 -0.2999
4.4063 0.2033 8.5065 0.2132 0.9024 0.3745
4.8713 -4.2793 4.4612 0.1030 0.4500 0.8871
7.8874 1.3778 3.3062 0.8105 0.1490 0.5664
0.9375 8.5359 2.0042 0.5751 0.1115 -0.8105
-0.1277 -3.7459 6.2578 -0.4412 0.8130 0.3799
-3.6577 2.3575 5.1984 -0.3930 0.7152 -0.5780
-7.9185 -2.6186 -4.3380 -0.8605 -0.2586 -0.4390
-6.8798 2.2497 -2.7142 -0.4945 -0.1516 -0.8558
-4.1138 -8.2615 -3.8624 -0.8330 -0.2459 0.4956
-0.4631 -0.2976 -8.2032 0.1840 -0.9829 -0.0090
-2.8334 3.8462 -6.3800 0.1416 -0.7400 -0.6575
-3.7959 5.9404 -2.4588 0.0530 -0.2585 -0.9645
